data_2104710
loop_
_publ_author_name
'Siegler, Maxime A.'
'Prewitt, Jacob H.'
'Kelley, Steven P.'
'Parkin, Sean'
'Selegue, John P.'
'Brock, Carolyn Pratt'

_publ_section_title
;
 More examples of the
 15-crown-5&#x00B7;&#x00B7;&#x00B7;H~2~O---<i>M</i>---OH~2~&#x00B7;&#x00B7;&#x00B7;15-crown-5
 motif, <i>M</i> = Al^3+^, Cr^3+^ and Pd^2+^
;
_journal_issue 2
_journal_name_full 'Acta Crystallographica Section B'
_journal_page_first 213
_journal_page_last 221
_journal_paper_doi 10.1107/S0108768110007202
_journal_volume 66
_journal_year 2010
_chemical_formula_moiety 'C10 H20 O5, H4 N2 O8 Pd'
_chemical_formula_sum 'C10 H24 N2 O13 Pd'
_chemical_formula_weight 486.71
_chemical_name_systematic
;
 ?
;
_space_group_IT_number 2
_symmetry_cell_setting triclinic
_symmetry_space_group_name_Hall '-P 1'
_symmetry_space_group_name_H-M 'P -1'
_atom_sites_solution_hydrogens geom
_atom_sites_solution_primary direct
_atom_sites_solution_secondary difmap
_audit_creation_method SHELXL-97
_cell_angle_alpha 73.8388(7)
_cell_angle_beta 88.0601(7)
_cell_angle_gamma 73.6959(7)
_cell_formula_units_Z 2
_cell_length_a 7.46490(10)
_cell_length_b 9.54870(10)
_cell_length_c 13.3944(2)
_cell_measurement_reflns_used 3994
_cell_measurement_temperature 90.0(2)
_cell_measurement_theta_max 27.48
_cell_measurement_theta_min 1.00
_cell_volume 879.13(2)
_computing_cell_refinement 'SCALEPACK (Otwinowski & Minor, 1997)'
_computing_data_collection 'COLLECT (Nonius, 1998)'
_computing_data_reduction 'DENZO-SMN (Otwinowski & Minor, 1997)'
_computing_molecular_graphics 'XP in SHELXTL (Sheldrick, 2008)'
_computing_publication_material
;
SHELX-97 (Sheldrick, 2008) and local procedures
;
_computing_structure_refinement 'SHELXL-97 (Sheldrick, 2008)'
_computing_structure_solution 'SHELXS-97 (Sheldrick, 2008)'
_diffrn_ambient_temperature 90.0(2)
_diffrn_detector_area_resol_mean 9.1
_diffrn_measured_fraction_theta_full 0.994
_diffrn_measured_fraction_theta_max 0.994
_diffrn_measurement_device_type 'Nonius KappaCCD diffractometer'
_diffrn_measurement_method '\w scans at fixed \c = 55\%'
_diffrn_radiation_monochromator graphite
_diffrn_radiation_source 'fine-focus sealed tube'
_diffrn_radiation_type MoK\a
_diffrn_radiation_wavelength 0.71073
_diffrn_reflns_av_R_equivalents 0.0350
_diffrn_reflns_av_sigmaI/netI 0.0286
_diffrn_reflns_limit_h_max 9
_diffrn_reflns_limit_h_min -9
_diffrn_reflns_limit_k_max 12
_diffrn_reflns_limit_k_min -12
_diffrn_reflns_limit_l_max 17
_diffrn_reflns_limit_l_min -17
_diffrn_reflns_number 21461
_diffrn_reflns_theta_full 27.48
_diffrn_reflns_theta_max 27.48
_diffrn_reflns_theta_min 1.58
_diffrn_standards_number 0
_exptl_absorpt_coefficient_mu 1.126
_exptl_absorpt_correction_T_max 0.972
_exptl_absorpt_correction_T_min 0.849
_exptl_absorpt_correction_type multi-scan
_exptl_absorpt_process_details 'Scalepack (Otwinowski & Minor, 1997)'
_exptl_crystal_colour colourless
_exptl_crystal_density_diffrn 1.839
_exptl_crystal_density_method 'not measured'
_exptl_crystal_description plate
_exptl_crystal_F_000 496
_exptl_crystal_size_max 0.15
_exptl_crystal_size_mid 0.07
_exptl_crystal_size_min 0.03
_refine_diff_density_max 0.828
_refine_diff_density_min -0.802
_refine_ls_extinction_method none
_refine_ls_goodness_of_fit_ref 1.080
_refine_ls_hydrogen_treatment mixed
_refine_ls_matrix_type full
_refine_ls_number_parameters 251
_refine_ls_number_reflns 4016
_refine_ls_number_restraints 6
_refine_ls_restrained_S_all 1.079
_refine_ls_R_factor_all 0.0263
_refine_ls_R_factor_gt 0.0207
_refine_ls_shift/su_max 0.000
_refine_ls_shift/su_mean 0.000
_refine_ls_structure_factor_coef Fsqd
_refine_ls_weighting_details 'calc w=1/[\s^2^(Fo^2^)+(0.0150P)^2^+0.7189P] where P=(Fo^2^+2Fc^2^)/3'
_refine_ls_weighting_scheme calc
_refine_ls_wR_factor_gt 0.0489
_refine_ls_wR_factor_ref 0.0516
_reflns_number_gt 3440
_reflns_number_total 4016
_reflns_threshold_expression >2\s(I)
_cod_data_source_file zb5012.cif
_cod_data_source_block 4
_cod_database_code 2104710
_cod_database_fobs_code 2104710

loop_
_symmetry_equiv_pos_as_xyz
'x, y, z'
'-x, -y, -z'

loop_
_atom_site_type_symbol
_atom_site_label
_atom_site_fract_x
_atom_site_fract_y
_atom_site_fract_z
_atom_site_U_iso_or_equiv
_atom_site_adp_type
_atom_site_calc_flag
_atom_site_refinement_flags
_atom_site_occupancy
_atom_site_disorder_assembly
_atom_site_disorder_group
O O1 0.44978(18) 0.84124(14) 0.21893(10) 0.0138(3) Uani d . 1 . .
O O2 0.10662(17) 0.94188(14) 0.29899(9) 0.0132(3) Uani d . 1 . .
O O3 -0.00280(17) 0.68012(14) 0.37128(10) 0.0137(3) Uani d . 1 . .
O O4 0.03914(19) 0.55976(15) 0.19211(10) 0.0174(3) Uani d . 1 . .
O O5 0.36269(17) 0.63634(14) 0.11768(10) 0.0153(3) Uani d . 1 . .
C C1 0.3756(3) 0.9976(2) 0.21703(15) 0.0154(4) Uani d . 1 . .
H H1A 0.2999 1.0555 0.1517 0.018 Uiso calc R 1 . .
H H1B 0.4786 1.0427 0.2208 0.018 Uiso calc R 1 . .
C C2 0.2561(3) 1.0043(2) 0.30908(15) 0.0145(4) Uani d . 1 . .
H H2A 0.3315 0.9452 0.3744 0.017 Uiso calc R 1 . .
H H2B 0.2053 1.1110 0.3112 0.017 Uiso calc R 1 . .
C C3 -0.0034(3) 0.9215(2) 0.38901(14) 0.0156(4) Uani d . 1 . .
H H3A -0.0829 1.0212 0.3941 0.019 Uiso calc R 1 . .
H H3B 0.0792 0.8723 0.4528 0.019 Uiso calc R 1 . .
C C4 -0.1233(3) 0.8230(2) 0.37831(15) 0.0166(4) Uani d . 1 . .
H H4A -0.2013 0.8069 0.4394 0.020 Uiso calc R 1 . .
H H4B -0.2070 0.8728 0.3150 0.020 Uiso calc R 1 . .
C C5 -0.0982(3) 0.5780(2) 0.35249(15) 0.0175(4) Uani d . 1 . .
H H5A -0.2144 0.6370 0.3095 0.021 Uiso calc R 1 . .
H H5B -0.1328 0.5182 0.4195 0.021 Uiso calc R 1 . .
C C6 0.0246(3) 0.4727(2) 0.29743(15) 0.0179(4) Uani d . 1 . .
H H6A 0.1500 0.4275 0.3332 0.021 Uiso calc R 1 . .
H H6B -0.0299 0.3895 0.2974 0.021 Uiso calc R 1 . .
C C7 0.1660(3) 0.4764(2) 0.13249(16) 0.0179(4) Uani d . 1 . .
H H7A 0.1250 0.5193 0.0580 0.021 Uiso calc R 1 . .
H H7B 0.1623 0.3693 0.1541 0.021 Uiso calc R 1 . .
C C8 0.3648(3) 0.4807(2) 0.14576(15) 0.0157(4) Uani d . 1 . .
H H8A 0.4119 0.4304 0.2189 0.019 Uiso calc R 1 . .
H H8B 0.4472 0.4271 0.1004 0.019 Uiso calc R 1 . .
C C9 0.5438(3) 0.6568(2) 0.12320(15) 0.0167(4) Uani d . 1 . .
H H9A 0.6153 0.6342 0.0632 0.020 Uiso calc R 1 . .
H H9B 0.6132 0.5870 0.1880 0.020 Uiso calc R 1 . .
C C10 0.5201(3) 0.8192(2) 0.12174(14) 0.0143(4) Uani d . 1 . .
H H10A 0.6418 0.8423 0.1110 0.017 Uiso calc R 1 . .
H H10B 0.4318 0.8887 0.0638 0.017 Uiso calc R 1 . .
Pd Pd1 0.5000 0.5000 0.5000 0.00905(6) Uani d S 1 . .
O O61 0.36808(19) 0.61191(15) 0.35964(10) 0.0152(3) Uani d D 1 . .
H H61A 0.397(3) 0.680(2) 0.3221(17) 0.023 Uiso d D 1 . .
H H61B 0.262(3) 0.633(3) 0.3622(18) 0.023 Uiso d D 1 . .
O O71 0.44716(18) 0.31460(15) 0.48166(10) 0.0164(3) Uani d . 1 . .
N N1 0.5632(2) 0.24692(17) 0.42048(12) 0.0145(3) Uani d . 1 . .
O O81 0.7008(2) 0.29036(16) 0.39221(11) 0.0211(3) Uani d . 1 . .
O O91 0.5235(2) 0.14365(17) 0.39839(12) 0.0275(3) Uani d . 1 . .
Pd Pd2 0.0000 1.0000 0.0000 0.00852(6) Uani d S 1 . .
O O62 -0.0070(2) 0.86094(15) 0.14265(10) 0.0157(3) Uani d D 1 . .
H H62A 0.042(3) 0.882(3) 0.1853(17) 0.024 Uiso d D 1 . .
H H62B 0.040(3) 0.776(2) 0.1489(18) 0.024 Uiso d D 1 . .
O O72 -0.01441(17) 1.17356(14) 0.05803(10) 0.0133(3) Uani d . 1 . .
N N2 -0.1691(2) 1.21875(17) 0.10712(12) 0.0133(3) Uani d . 1 . .
O O82 -0.29127(19) 1.15441(15) 0.11248(11) 0.0189(3) Uani d . 1 . .
O O92 -0.1755(2) 1.32423(16) 0.14308(12) 0.0241(3) Uani d . 1 . .

loop_
_atom_site_aniso_label
_atom_site_aniso_U_11
_atom_site_aniso_U_22
_atom_site_aniso_U_33
_atom_site_aniso_U_12
_atom_site_aniso_U_13
_atom_site_aniso_U_23
O1 0.0175(7) 0.0121(6) 0.0118(6) -0.0048(5) 0.0029(5) -0.0029(5)
O2 0.0150(6) 0.0177(6) 0.0107(6) -0.0094(5) 0.0027(5) -0.0053(5)
O3 0.0132(6) 0.0135(6) 0.0166(6) -0.0061(5) 0.0000(5) -0.0053(5)
O4 0.0202(7) 0.0153(7) 0.0163(7) -0.0054(5) 0.0027(5) -0.0035(5)
O5 0.0123(6) 0.0130(6) 0.0204(7) -0.0051(5) -0.0009(5) -0.0025(5)
C1 0.0139(9) 0.0112(9) 0.0199(10) -0.0053(7) 0.0001(7) -0.0007(7)
C2 0.0157(9) 0.0140(9) 0.0171(9) -0.0073(7) -0.0010(7) -0.0063(7)
C3 0.0185(9) 0.0172(9) 0.0132(9) -0.0061(8) 0.0056(7) -0.0073(7)
C4 0.0156(9) 0.0168(9) 0.0180(9) -0.0041(7) 0.0051(7) -0.0068(8)
C5 0.0153(9) 0.0196(10) 0.0216(10) -0.0106(8) 0.0028(8) -0.0065(8)
C6 0.0188(10) 0.0156(9) 0.0207(10) -0.0081(8) 0.0007(8) -0.0040(8)
C7 0.0188(10) 0.0159(9) 0.0215(10) -0.0061(8) 0.0032(8) -0.0084(8)
C8 0.0173(9) 0.0126(9) 0.0173(9) -0.0026(7) -0.0001(7) -0.0058(7)
C9 0.0132(9) 0.0231(10) 0.0168(9) -0.0071(8) 0.0019(7) -0.0084(8)
C10 0.0146(9) 0.0189(9) 0.0103(8) -0.0076(7) 0.0022(7) -0.0029(7)
Pd1 0.00936(10) 0.00826(9) 0.00945(10) -0.00348(7) 0.00105(7) -0.00143(7)
O61 0.0151(7) 0.0147(7) 0.0139(6) -0.0066(6) -0.0009(6) 0.0013(5)
O71 0.0176(7) 0.0146(6) 0.0193(7) -0.0070(5) 0.0046(5) -0.0065(5)
N1 0.0182(8) 0.0116(7) 0.0128(7) -0.0035(6) -0.0026(6) -0.0023(6)
O81 0.0200(7) 0.0217(7) 0.0252(8) -0.0090(6) 0.0081(6) -0.0098(6)
O91 0.0374(9) 0.0226(8) 0.0321(8) -0.0153(7) 0.0019(7) -0.0163(7)
Pd2 0.00976(10) 0.00788(9) 0.00733(9) -0.00189(7) -0.00048(7) -0.00168(7)
O62 0.0259(8) 0.0100(6) 0.0113(6) -0.0059(6) -0.0015(5) -0.0018(5)
O72 0.0123(6) 0.0137(6) 0.0149(6) -0.0030(5) 0.0016(5) -0.0063(5)
N2 0.0149(8) 0.0123(7) 0.0116(7) -0.0021(6) 0.0009(6) -0.0035(6)
O82 0.0167(7) 0.0204(7) 0.0234(7) -0.0100(6) 0.0062(6) -0.0083(6)
O92 0.0234(8) 0.0246(8) 0.0319(8) -0.0077(6) 0.0049(6) -0.0195(7)

loop_
_atom_type_symbol
_atom_type_description
_atom_type_scat_dispersion_real
_atom_type_scat_dispersion_imag
_atom_type_scat_source
C C 0.0033 0.0016 'International Tables Vol C Tables 4.2.6.8 and 6.1.1.4'
H H 0.0000 0.0000 'International Tables Vol C Tables 4.2.6.8 and 6.1.1.4'
N N 0.0061 0.0033 'International Tables Vol C Tables 4.2.6.8 and 6.1.1.4'
O O 0.0106 0.0060 'International Tables Vol C Tables 4.2.6.8 and 6.1.1.4'
Pd Pd -0.9988 1.0072 'International Tables Vol C Tables 4.2.6.8 and 6.1.1.4'

loop_
_geom_angle_atom_site_label_1
_geom_angle_atom_site_label_2
_geom_angle_atom_site_label_3
_geom_angle_site_symmetry_1
_geom_angle_site_symmetry_3
_geom_angle
_geom_angle_publ_flag
C1 O1 C10 . . 113.95(14) ?
C2 O2 C3 . . 113.95(14) ?
C4 O3 C5 . . 114.57(14) ?
C7 O4 C6 . . 114.13(14) ?
C8 O5 C9 . . 113.12(14) ?
O1 C1 C2 . . 107.99(14) ?
O1 C1 H1A . . 110.1 ?
C2 C1 H1A . . 110.1 ?
O1 C1 H1B . . 110.1 ?
C2 C1 H1B . . 110.1 ?
H1A C1 H1B . . 108.4 ?
O2 C2 C1 . . 108.15(15) ?
O2 C2 H2A . . 110.1 ?
C1 C2 H2A . . 110.1 ?
O2 C2 H2B . . 110.1 ?
C1 C2 H2B . . 110.1 ?
H2A C2 H2B . . 108.4 ?
O2 C3 C4 . . 108.11(15) ?
O2 C3 H3A . . 110.1 ?
C4 C3 H3A . . 110.1 ?
O2 C3 H3B . . 110.1 ?
C4 C3 H3B . . 110.1 ?
H3A C3 H3B . . 108.4 ?
O3 C4 C3 . . 108.23(15) ?
O3 C4 H4A . . 110.1 ?
C3 C4 H4A . . 110.1 ?
O3 C4 H4B . . 110.1 ?
C3 C4 H4B . . 110.1 ?
H4A C4 H4B . . 108.4 ?
O3 C5 C6 . . 110.22(15) ?
O3 C5 H5A . . 109.6 ?
C6 C5 H5A . . 109.6 ?
O3 C5 H5B . . 109.6 ?
C6 C5 H5B . . 109.6 ?
H5A C5 H5B . . 108.1 ?
O4 C6 C5 . . 107.93(15) ?
O4 C6 H6A . . 110.1 ?
C5 C6 H6A . . 110.1 ?
O4 C6 H6B . . 110.1 ?
C5 C6 H6B . . 110.1 ?
H6A C6 H6B . . 108.4 ?
O4 C7 C8 . . 112.45(16) ?
O4 C7 H7A . . 109.1 ?
C8 C7 H7A . . 109.1 ?
O4 C7 H7B . . 109.1 ?
C8 C7 H7B . . 109.1 ?
H7A C7 H7B . . 107.8 ?
O5 C8 C7 . . 107.28(15) ?
O5 C8 H8A . . 110.3 ?
C7 C8 H8A . . 110.3 ?
O5 C8 H8B . . 110.3 ?
C7 C8 H8B . . 110.3 ?
H8A C8 H8B . . 108.5 ?
O5 C9 C10 . . 108.22(15) ?
O5 C9 H9A . . 110.1 ?
C10 C9 H9A . . 110.1 ?
O5 C9 H9B . . 110.1 ?
C10 C9 H9B . . 110.1 ?
H9A C9 H9B . . 108.4 ?
O1 C10 C9 . . 109.12(14) ?
O1 C10 H10A . . 109.9 ?
C9 C10 H10A . . 109.9 ?
O1 C10 H10B . . 109.9 ?
C9 C10 H10B . . 109.9 ?
H10A C10 H10B . . 108.3 ?
O71 Pd1 O71 . 2_666 180.0 ?
O71 Pd1 O61 . 2_666 93.08(5) ?
O71 Pd1 O61 2_666 2_666 86.92(5) ?
O71 Pd1 O61 . . 86.92(5) ?
O71 Pd1 O61 2_666 . 93.08(5) ?
O61 Pd1 O61 2_666 . 179.9990(10) ?
Pd1 O61 H61A . . 121.4(17) ?
Pd1 O61 H61B . . 112.6(18) ?
H61A O61 H61B . . 110(2) ?
N1 O71 Pd1 . . 114.36(10) ?
O91 N1 O81 . . 125.14(16) ?
O91 N1 O71 . . 116.21(15) ?
O81 N1 O71 . . 118.63(15) ?
O72 Pd2 O72 . 2_575 180.00(7) ?
O72 Pd2 O62 . . 91.55(5) ?
O72 Pd2 O62 2_575 . 88.45(5) ?
O72 Pd2 O62 . 2_575 88.45(5) ?
O72 Pd2 O62 2_575 2_575 91.55(5) ?
O62 Pd2 O62 . 2_575 179.9990(10) ?
Pd2 O62 H62A . . 111.9(18) ?
Pd2 O62 H62B . . 115.3(18) ?
H62A O62 H62B . . 106(2) ?
N2 O72 Pd2 . . 115.97(10) ?
O92 N2 O82 . . 125.46(16) ?
O92 N2 O72 . . 115.34(15) ?
O82 N2 O72 . . 119.20(15) ?

loop_
_geom_bond_atom_site_label_1
_geom_bond_atom_site_label_2
_geom_bond_site_symmetry_2
_geom_bond_distance
_geom_bond_publ_flag
O1 C1 . 1.432(2) ?
O1 C10 . 1.435(2) ?
O2 C2 . 1.431(2) ?
O2 C3 . 1.435(2) ?
O3 C4 . 1.434(2) ?
O3 C5 . 1.435(2) ?
O4 C7 . 1.431(2) ?
O4 C6 . 1.442(2) ?
O5 C8 . 1.424(2) ?
O5 C9 . 1.426(2) ?
C1 C2 . 1.502(3) ?
C1 H1A . 0.9900 ?
C1 H1B . 0.9900 ?
C2 H2A . 0.9900 ?
C2 H2B . 0.9900 ?
C3 C4 . 1.504(3) ?
C3 H3A . 0.9900 ?
C3 H3B . 0.9900 ?
C4 H4A . 0.9900 ?
C4 H4B . 0.9900 ?
C5 C6 . 1.498(3) ?
C5 H5A . 0.9900 ?
C5 H5B . 0.9900 ?
C6 H6A . 0.9900 ?
C6 H6B . 0.9900 ?
C7 C8 . 1.513(3) ?
C7 H7A . 0.9900 ?
C7 H7B . 0.9900 ?
C8 H8A . 0.9900 ?
C8 H8B . 0.9900 ?
C9 C10 . 1.506(3) ?
C9 H9A . 0.9900 ?
C9 H9B . 0.9900 ?
C10 H10A . 0.9900 ?
C10 H10B . 0.9900 ?
Pd1 O71 . 1.9977(13) ?
Pd1 O71 2_666 1.9977(13) ?
Pd1 O61 2_666 2.0155(13) ?
Pd1 O61 . 2.0155(13) ?
O61 H61A . 0.784(18) ?
O61 H61B . 0.765(18) ?
O71 N1 . 1.331(2) ?
N1 O91 . 1.216(2) ?
N1 O81 . 1.224(2) ?
Pd2 O72 . 1.9934(12) ?
Pd2 O72 2_575 1.9935(12) ?
Pd2 O62 . 2.0091(13) ?
Pd2 O62 2_575 2.0091(13) ?
O62 H62A . 0.784(18) ?
O62 H62B . 0.770(18) ?
O72 N2 . 1.3335(19) ?
N2 O92 . 1.221(2) ?
N2 O82 . 1.225(2) ?

loop_
_geom_torsion_atom_site_label_1
_geom_torsion_atom_site_label_2
_geom_torsion_atom_site_label_3
_geom_torsion_atom_site_label_4
_geom_torsion_site_symmetry_1
_geom_torsion_site_symmetry_2
_geom_torsion_site_symmetry_3
_geom_torsion_site_symmetry_4
_geom_torsion
_geom_torsion_publ_flag
C10 O1 C1 C2 . . . . 162.68(14) ?
C3 O2 C2 C1 . . . . 171.64(14) ?
O1 C1 C2 O2 . . . . -61.31(18) ?
C2 O2 C3 C4 . . . . -166.83(15) ?
C5 O3 C4 C3 . . . . -175.34(15) ?
O2 C3 C4 O3 . . . . 59.79(19) ?
C4 O3 C5 C6 . . . . 152.96(15) ?
C7 O4 C6 C5 . . . . 174.84(15) ?
O3 C5 C6 O4 . . . . -71.36(19) ?
C6 O4 C7 C8 . . . . -87.05(19) ?
C9 O5 C8 C7 . . . . -177.92(15) ?
O4 C7 C8 O5 . . . . -56.6(2) ?
C8 O5 C9 C10 . . . . -164.40(15) ?
C1 O1 C10 C9 . . . . -164.36(15) ?
O5 C9 C10 O1 . . . . 71.00(18) ?
O61 Pd1 O71 N1 2_666 . . . -100.46(12) ?
O61 Pd1 O71 N1 . . . . 79.54(12) ?
Pd1 O71 N1 O91 . . . . -172.34(12) ?
Pd1 O71 N1 O81 . . . . 8.7(2) ?
O62 Pd2 O72 N2 . . . . -62.55(12) ?
O62 Pd2 O72 N2 2_575 . . . 117.45(12) ?
Pd2 O72 N2 O92 . . . . 179.39(12) ?
Pd2 O72 N2 O82 . . . . -1.0(2) ?
